data_7224853
loop_
_publ_author_name
'Vrdoljak, Visnja'
'Pisk, Jana'
'Prugove\<cki, Biserka'
'Agustin, Dominique'
'Novak, Predrag'
'Matkovi\'c-\<Calogovi\'c, Dubravka'

_publ_section_title
;
 Dioxotungsten(VI) complexes with isoniazid-related hydrazones as
 (pre)catalysts for olefin epoxidation: solvent and ligand substituent
 effects
;
_journal_name_full 'RSC Adv.'
_journal_paper_doi 10.1039/C6RA05067K
_journal_year 2016
_chemical_formula_sum 'C16 H17 N3 O6 W'
_chemical_formula_weight 531.17
_chemical_name_systematic 'ethanol-cis-dioxo-(2-oxobenzaldehyde isonicotinylhydrazonato)tungsten(VI)'
_space_group_crystal_system triclinic
_space_group_IT_number 2
_space_group_name_Hall '-P 1'
_space_group_name_H-M_alt 'P -1'
_symmetry_space_group_name_Hall '-P 1'
_symmetry_space_group_name_H-M 'P -1'
_atom_sites_solution_hydrogens mixed
_audit_creation_method SHELXL-2013
_audit_update_record
;
2016-02-19 deposited with the CCDC.
2016-04-05 downloaded from the CCDC.
;
_cell_angle_alpha 113.702(4)
_cell_angle_beta 96.023(4)
_cell_angle_gamma 97.909(4)
_cell_formula_units_Z 2
_cell_length_a 7.2563(4)
_cell_length_b 10.4696(5)
_cell_length_c 12.6154(5)
_cell_measurement_reflns_used 7900
_cell_measurement_temperature 295(2)
_cell_measurement_theta_max 32.2770
_cell_measurement_theta_min 4.8630
_cell_volume 855.53(8)
_computing_cell_refinement 'CrysAlis RED (Oxford Diffraction,2010)'
_computing_data_collection 'CrysAlis CCD (Oxford Diffraction,2010)'
_computing_data_reduction 'CrysAlis RED (Oxford Diffraction,2010)'
_computing_molecular_graphics 'MERCURY (C.F. Macrae et al , 2008)'
_computing_publication_material 'SHELXL-2013 (Sheldrick, 2013)'
_computing_structure_refinement 'SHELXL-2013 (Sheldrick, 2013)'
_computing_structure_solution 'SHELXS-97 (Sheldrick, 1990)'
_diffrn_ambient_temperature 295(2)
_diffrn_measured_fraction_theta_full 0.995
_diffrn_measured_fraction_theta_max 0.910
_diffrn_measurement_device_type 'Xcalibur CCD'
_diffrn_measurement_method CCD
_diffrn_radiation_type MoK\a
_diffrn_radiation_wavelength 0.71073
_diffrn_reflns_av_R_equivalents 0.0403
_diffrn_reflns_av_unetI/netI 0.0416
_diffrn_reflns_Laue_measured_fraction_full 0.995
_diffrn_reflns_Laue_measured_fraction_max 0.997
_diffrn_reflns_limit_h_max 10
_diffrn_reflns_limit_h_min -10
_diffrn_reflns_limit_k_max 15
_diffrn_reflns_limit_k_min -15
_diffrn_reflns_limit_l_max 18
_diffrn_reflns_limit_l_min -18
_diffrn_reflns_number 17514
_diffrn_reflns_point_group_measured_fraction_full 0.995
_diffrn_reflns_point_group_measured_fraction_max 0.910
_diffrn_reflns_theta_full 25.242
_diffrn_reflns_theta_max 32.630
_diffrn_reflns_theta_min 4.254
_exptl_absorpt_coefficient_mu 6.791
_exptl_absorpt_correction_T_max 1.00000
_exptl_absorpt_correction_T_min 0.23142
_exptl_absorpt_correction_type multi-scan
_exptl_absorpt_process_details multi-scan
_exptl_crystal_colour yellow
_exptl_crystal_density_diffrn 2.062
_exptl_crystal_description prism
_exptl_crystal_F_000 512
_exptl_crystal_size_max 0.56
_exptl_crystal_size_mid 0.38
_exptl_crystal_size_min 0.18
_refine_diff_density_max 1.670
_refine_diff_density_min -1.353
_refine_diff_density_rms 0.140
_refine_ls_extinction_method none
_refine_ls_goodness_of_fit_ref 0.995
_refine_ls_hydrogen_treatment mixed
_refine_ls_matrix_type full
_refine_ls_number_parameters 236
_refine_ls_number_reflns 5682
_refine_ls_number_restraints 0
_refine_ls_restrained_S_all 0.995
_refine_ls_R_factor_all 0.0308
_refine_ls_R_factor_gt 0.0269
_refine_ls_shift/su_max 0.002
_refine_ls_shift/su_mean 0.000
_refine_ls_structure_factor_coef Fsqd
_refine_ls_weighting_details 'w=1/[\s^2^(Fo^2^)+(0.0232P)^2^+0.7104P] where P=(Fo^2^+2Fc^2^)/3'
_refine_ls_weighting_scheme calc
_refine_ls_wR_factor_gt 0.0557
_refine_ls_wR_factor_ref 0.0585
_reflns_Friedel_coverage 0.000
_reflns_number_gt 5228
_reflns_number_total 5682
_reflns_threshold_expression 'I > 2\s(I)'
_cod_data_source_file c6ra05067k2.cif
_cod_data_source_block shelx
_cod_database_code 7224853
_shelx_space_group_comment
;
The symmetry employed for this shelxl refinement is uniquely defined
by the following loop, which should always be used as a source of
symmetry information in preference to the above space-group names.
They are only intended as comments.
;
_shelxl_version_number 2013-4

loop_
_space_group_symop_operation_xyz
'x, y, z'
'-x, -y, -z'

loop_
_atom_site_label
_atom_site_type_symbol
_atom_site_fract_x
_atom_site_fract_y
_atom_site_fract_z
_atom_site_U_iso_or_equiv
_atom_site_adp_type
_atom_site_occupancy
_atom_site_site_symmetry_order
_atom_site_calc_flag
_atom_site_refinement_flags_posn
_atom_site_refinement_flags_adp
C1 C 1.0408(4) 0.7608(3) 0.7880(3) 0.0311(6) Uani 1 1 d . .
C2 C 1.0961(4) 0.9170(3) 0.8515(3) 0.0304(6) Uani 1 1 d . .
C3 C 1.2291(5) 0.9793(3) 0.9542(3) 0.0372(7) Uani 1 1 d . .
H3 H 1.2921 0.9239 0.9815 0.045 Uiso 1 1 calc R U
C4 C 1.2663(5) 1.1265(3) 1.0153(4) 0.0446(8) Uani 1 1 d . .
H4 H 1.3552 1.1679 1.0844 0.053 Uiso 1 1 calc R U
C5 C 1.0587(6) 1.1506(3) 0.8803(4) 0.0451(8) Uani 1 1 d . .
H5 H 1.0008 1.2091 0.8540 0.054 Uiso 1 1 calc R U
C6 C 1.0120(5) 1.0059(3) 0.8129(3) 0.0398(7) Uani 1 1 d . .
H6 H 0.9258 0.9683 0.7428 0.048 Uiso 1 1 calc R U
C7 C 0.7646(4) 0.4872(3) 0.5551(3) 0.0317(6) Uani 1 1 d . .
H7 H 0.7040 0.5375 0.5208 0.038 Uiso 1 1 calc R U
C8 C 0.7190(4) 0.3340(3) 0.4977(3) 0.0311(6) Uani 1 1 d . .
C9 C 0.7803(4) 0.2475(3) 0.5502(3) 0.0280(5) Uani 1 1 d . .
C10 C 0.7324(4) 0.0984(3) 0.4886(3) 0.0310(6) Uani 1 1 d . .
C11 C 0.6240(5) 0.0385(3) 0.3768(3) 0.0397(7) Uani 1 1 d . .
H11 H 0.5933 -0.0600 0.3352 0.048 Uiso 1 1 calc R U
C12 C 0.5610(5) 0.1240(4) 0.3264(3) 0.0435(8) Uani 1 1 d . .
H12 H 0.4867 0.0820 0.2518 0.052 Uiso 1 1 calc R U
C13 C 0.6062(5) 0.2688(4) 0.3846(3) 0.0384(7) Uani 1 1 d . .
H13 H 0.5627 0.3247 0.3496 0.046 Uiso 1 1 calc R U
C14 C 0.6226(5) 0.4475(4) 0.8291(4) 0.0522(10) Uani 1 1 d . .
H14A H 0.5722 0.4132 0.7461 0.063 Uiso 1 1 calc R U
H14B H 0.5464 0.5125 0.8730 0.063 Uiso 1 1 calc R U
C15 C 0.6073(7) 0.3260(5) 0.8608(4) 0.0726(14) Uani 1 1 d . .
H15A H 0.4773 0.2791 0.8433 0.109 Uiso 1 1 calc R U
H15B H 0.6542 0.3595 0.9434 0.109 Uiso 1 1 calc R U
H15C H 0.6805 0.2603 0.8165 0.109 Uiso 1 1 calc R U
C16 C 0.7709(5) -0.1268(3) 0.4801(4) 0.0438(8) Uani 1 1 d . .
H16A H 0.8225 -0.1682 0.5291 0.066 Uiso 1 1 calc R U
H16B H 0.8339 -0.1472 0.4136 0.066 Uiso 1 1 calc R U
H16C H 0.6383 -0.1663 0.4533 0.066 Uiso 1 1 calc R U
N1 N 0.8836(3) 0.5575(2) 0.6502(2) 0.0301(5) Uani 1 1 d . .
N2 N 0.9128(4) 0.7061(2) 0.6944(3) 0.0342(6) Uani 1 1 d . .
N3 N 1.1819(4) 1.2114(3) 0.9806(3) 0.0444(7) Uani 1 1 d . .
O1 O 1.1238(3) 0.6862(2) 0.8347(2) 0.0327(5) Uani 1 1 d . .
O2 O 0.8798(3) 0.3014(2) 0.66034(19) 0.0303(4) Uani 1 1 d . .
O3 O 1.2260(3) 0.4507(2) 0.6647(2) 0.0375(5) Uani 1 1 d . .
O4 O 1.1603(3) 0.4415(2) 0.8690(2) 0.0400(5) Uani 1 1 d . .
O5 O 0.8133(3) 0.5230(2) 0.8526(2) 0.0393(5) Uani 1 1 d . .
O6 O 0.7978(3) 0.0239(2) 0.5461(2) 0.0374(5) Uani 1 1 d . .
W W 1.06154(2) 0.47350(2) 0.75451(2) 0.02709(4) Uani 1 1 d . .
H50 H 0.8160 0.6065 0.8979 0.073(15) Uiso 1 1 d . .

loop_
_atom_site_aniso_label
_atom_site_aniso_U_11
_atom_site_aniso_U_22
_atom_site_aniso_U_33
_atom_site_aniso_U_23
_atom_site_aniso_U_13
_atom_site_aniso_U_12
C1 0.0367(14) 0.0195(12) 0.0352(16) 0.0090(11) 0.0079(12) 0.0059(10)
C2 0.0373(14) 0.0188(12) 0.0340(15) 0.0087(11) 0.0122(12) 0.0052(10)
C3 0.0406(16) 0.0231(13) 0.0441(19) 0.0108(13) 0.0061(14) 0.0057(11)
C4 0.0512(19) 0.0242(14) 0.046(2) 0.0062(14) 0.0057(16) -0.0011(13)
C5 0.062(2) 0.0244(15) 0.053(2) 0.0186(15) 0.0147(18) 0.0088(14)
C6 0.0530(18) 0.0245(14) 0.0407(19) 0.0140(13) 0.0057(15) 0.0053(13)
C7 0.0325(13) 0.0268(13) 0.0344(16) 0.0119(12) 0.0033(12) 0.0068(11)
C8 0.0304(13) 0.0290(14) 0.0288(15) 0.0084(12) 0.0034(11) 0.0026(11)
C9 0.0260(12) 0.0230(12) 0.0266(13) 0.0034(10) 0.0042(10) 0.0012(9)
C10 0.0287(12) 0.0234(13) 0.0327(15) 0.0040(11) 0.0082(11) 0.0025(10)
C11 0.0410(16) 0.0272(14) 0.0339(17) -0.0008(12) 0.0038(14) -0.0021(12)
C12 0.0412(17) 0.0429(18) 0.0307(17) 0.0053(14) -0.0024(14) -0.0028(14)
C13 0.0378(15) 0.0390(17) 0.0300(16) 0.0099(13) -0.0004(13) 0.0005(13)
C14 0.0297(15) 0.048(2) 0.058(3) 0.0021(18) 0.0062(16) 0.0072(14)
C15 0.079(3) 0.055(3) 0.057(3) 0.007(2) 0.019(2) -0.026(2)
C16 0.0423(17) 0.0197(13) 0.057(2) 0.0036(14) 0.0103(16) 0.0036(12)
N1 0.0349(12) 0.0196(10) 0.0335(13) 0.0089(10) 0.0040(10) 0.0071(9)
N2 0.0411(13) 0.0201(11) 0.0391(15) 0.0106(10) 0.0040(11) 0.0066(9)
N3 0.0573(17) 0.0207(12) 0.0500(19) 0.0096(12) 0.0164(15) 0.0029(11)
O1 0.0397(11) 0.0179(9) 0.0345(12) 0.0072(8) -0.0010(9) 0.0049(8)
O2 0.0398(11) 0.0185(9) 0.0258(10) 0.0041(8) 0.0021(8) 0.0032(8)
O3 0.0423(12) 0.0324(11) 0.0351(12) 0.0108(10) 0.0071(10) 0.0093(9)
O4 0.0507(13) 0.0310(11) 0.0361(13) 0.0150(10) -0.0027(10) 0.0054(10)
O5 0.0411(12) 0.0261(11) 0.0354(12) -0.0008(9) 0.0095(10) -0.0002(9)
O6 0.0410(11) 0.0182(9) 0.0428(13) 0.0044(9) 0.0034(10) 0.0030(8)
W 0.03206(6) 0.01687(6) 0.02860(7) 0.00697(4) 0.00113(5) 0.00446(4)

loop_
_atom_type_symbol
_atom_type_description
_atom_type_scat_dispersion_real
_atom_type_scat_dispersion_imag
_atom_type_scat_source
C C 0.0033 0.0016 'International Tables Vol C Tables 4.2.6.8 and 6.1.1.4'
H H 0.0000 0.0000 'International Tables Vol C Tables 4.2.6.8 and 6.1.1.4'
N N 0.0061 0.0033 'International Tables Vol C Tables 4.2.6.8 and 6.1.1.4'
O O 0.0106 0.0060 'International Tables Vol C Tables 4.2.6.8 and 6.1.1.4'
W W -0.8490 6.8722 'International Tables Vol C Tables 4.2.6.8 and 6.1.1.4'

loop_
_geom_angle_atom_site_label_1
_geom_angle_atom_site_label_2
_geom_angle_atom_site_label_3
_geom_angle
N2 C1 O1 124.4(3)
N2 C1 C2 119.1(3)
O1 C1 C2 116.5(3)
C3 C2 C6 118.1(3)
C3 C2 C1 120.6(3)
C6 C2 C1 121.3(3)
C2 C3 C4 118.4(3)
C2 C3 H3 120.8
C4 C3 H3 120.8
N3 C4 C3 123.6(3)
N3 C4 H4 118.2
C3 C4 H4 118.2
N3 C5 C6 123.7(3)
N3 C5 H5 118.2
C6 C5 H5 118.2
C5 C6 C2 118.8(3)
C5 C6 H6 120.6
C2 C6 H6 120.6
N1 C7 C8 123.6(3)
N1 C7 H7 118.2
C8 C7 H7 118.2
C9 C8 C13 119.1(3)
C9 C8 C7 122.9(3)
C13 C8 C7 118.0(3)
O2 C9 C10 117.4(3)
O2 C9 C8 122.7(2)
C10 C9 C8 119.9(3)
O6 C10 C11 125.0(3)
O6 C10 C9 115.8(3)
C11 C10 C9 119.3(3)
C10 C11 C12 120.6(3)
C10 C11 H11 119.7
C12 C11 H11 119.7
C13 C12 C11 121.0(3)
C13 C12 H12 119.5
C11 C12 H12 119.5
C12 C13 C8 120.1(3)
C12 C13 H13 120.0
C8 C13 H13 120.0
O5 C14 C15 112.7(3)
O5 C14 H14A 109.0
C15 C14 H14A 109.0
O5 C14 H14B 109.0
C15 C14 H14B 109.0
H14A C14 H14B 107.8
C14 C15 H15A 109.5
C14 C15 H15B 109.5
H15A C15 H15B 109.5
C14 C15 H15C 109.5
H15A C15 H15C 109.5
H15B C15 H15C 109.5
O6 C16 H16A 109.5
O6 C16 H16B 109.5
H16A C16 H16B 109.5
O6 C16 H16C 109.5
H16A C16 H16C 109.5
H16B C16 H16C 109.5
C7 N1 N2 116.6(2)
C7 N1 W 128.2(2)
N2 N1 W 115.22(18)
C1 N2 N1 108.8(2)
C4 N3 C5 117.3(3)
C1 O1 W 119.69(18)
C9 O2 W 133.37(18)
C14 O5 W 132.0(2)
C14 O5 H50 107.1(3)
W O5 H50 118.11(19)
C10 O6 C16 116.7(3)
O3 W O4 104.46(12)
O3 W O2 98.57(10)
O4 W O2 103.41(10)
O3 W O1 97.59(10)
O4 W O1 97.69(10)
O2 W O1 149.18(9)
O3 W N1 92.42(10)
O4 W N1 161.34(11)
O2 W N1 81.44(9)
O1 W N1 71.81(9)
O3 W O5 168.72(10)
O4 W O5 86.59(11)
O2 W O5 80.73(9)
O1 W O5 78.35(9)
N1 W O5 76.32(10)

loop_
_geom_bond_atom_site_label_1
_geom_bond_atom_site_label_2
_geom_bond_distance
C1 N2 1.291(4)
C1 O1 1.320(3)
C1 C2 1.475(4)
C2 C3 1.386(5)
C2 C6 1.391(4)
C3 C4 1.389(4)
C3 H3 0.9300
C4 N3 1.327(5)
C4 H4 0.9300
C5 N3 1.329(5)
C5 C6 1.377(5)
C5 H5 0.9300
C6 H6 0.9300
C7 N1 1.275(4)
C7 C8 1.441(4)
C7 H7 0.9300
C8 C9 1.409(4)
C8 C13 1.411(4)
C9 O2 1.348(3)
C9 C10 1.407(4)
C10 O6 1.359(4)
C10 C11 1.386(4)
C11 C12 1.387(5)
C11 H11 0.9300
C12 C13 1.365(5)
C12 H12 0.9300
C13 H13 0.9300
C14 O5 1.432(4)
C14 C15 1.473(6)
C14 H14A 0.9700
C14 H14B 0.9700
C15 H15A 0.9600
C15 H15B 0.9600
C15 H15C 0.9600
C16 O6 1.430(4)
C16 H16A 0.9600
C16 H16B 0.9600
C16 H16C 0.9600
N1 N2 1.401(3)
N1 W 2.249(2)
O1 W 2.0006(19)
O2 W 1.9220(19)
O3 W 1.705(2)
O4 W 1.718(2)
O5 W 2.292(2)
O5 H50 0.827(2)
